data_7707581
loop_
_publ_author_name
'Cesari, Cristiana'
'Bortoluzzi, Marco'
'Femoni, Cristina'
'Iapalucci, Maria Carmela'
'Zacchini, Stefano'

_publ_section_title
;
 One-pot atmospheric pressure synthesis of
 [H<sub>3</sub>Ru<sub>4</sub>(CO)<sub>12</sub>]<sup/>.
;
_journal_issue 27
_journal_name_full 'Dalton transactions (Cambridge, England : 2003)'
_journal_page_first 9610
_journal_page_last 9622
_journal_paper_doi 10.1039/d1dt01517f
_journal_volume 50
_journal_year 2021
_chemical_formula_sum 'C39 H36 Br4 K0.5 N1.5 O33 Ru10'
_chemical_formula_weight 2403.58
_space_group_crystal_system monoclinic
_space_group_IT_number 15
_space_group_name_Hall '-C 2yc'
_space_group_name_H-M_alt 'C 1 2/c 1'
_atom_sites_solution_hydrogens geom
_audit_creation_method SHELXL-2014/7
_audit_update_record
;
2021-05-06 deposited with the CCDC.	2021-06-04 downloaded from the CCDC.
;
_cell_angle_alpha 90
_cell_angle_beta 99.623(2)
_cell_angle_gamma 90
_cell_formula_units_Z 8
_cell_length_a 31.7547(15)
_cell_length_b 13.3024(6)
_cell_length_c 32.2056(15)
_cell_measurement_reflns_used 9786
_cell_measurement_temperature 100(2)
_cell_measurement_theta_max 27.180
_cell_measurement_theta_min 2.479
_cell_volume 13412.7(11)
_computing_cell_refinement 'APEX2 (Bruker AXS, 2006)'
_computing_data_collection 'APEX2 (Bruker AXS, 2006)'
_computing_data_reduction 'SAINT (Bruker AXS, 2004)'
_computing_molecular_graphics 'SCHAKAL99 (Keller, 1999)'
_computing_publication_material 'XCIF (Bruker AXS, 2001)'
_computing_structure_refinement 'SHELXL-2014/7 (Sheldrick, 2014)'
_computing_structure_solution 'SHELXL-2014/7 (Sheldrick, 2014)'
_diffrn_ambient_temperature 100(2)
_diffrn_measured_fraction_theta_full 0.999
_diffrn_measured_fraction_theta_max 0.999
_diffrn_measurement_device_type 'PHOTON2 area detector'
_diffrn_measurement_method 'phi and omega scans'
_diffrn_radiation_type MoK\a
_diffrn_radiation_wavelength 0.71073
_diffrn_reflns_av_R_equivalents 0.0602
_diffrn_reflns_av_unetI/netI 0.0366
_diffrn_reflns_Laue_measured_fraction_full 0.999
_diffrn_reflns_Laue_measured_fraction_max 0.999
_diffrn_reflns_limit_h_max 39
_diffrn_reflns_limit_h_min -39
_diffrn_reflns_limit_k_max 16
_diffrn_reflns_limit_k_min -16
_diffrn_reflns_limit_l_max 39
_diffrn_reflns_limit_l_min -39
_diffrn_reflns_number 86381
_diffrn_reflns_point_group_measured_fraction_full 0.999
_diffrn_reflns_point_group_measured_fraction_max 0.999
_diffrn_reflns_theta_full 25.242
_diffrn_reflns_theta_max 25.998
_diffrn_reflns_theta_min 1.663
_diffrn_source 'fine-focus sealed tube'
_exptl_absorpt_coefficient_mu 4.682
_exptl_absorpt_correction_T_max 0.5628
_exptl_absorpt_correction_T_min 0.4078
_exptl_absorpt_correction_type empirical
_exptl_absorpt_process_details
;
 Data were corrected for Lorentz polarization and absorption
 effects (empirical absorption corrections SADABS).
 R(int) = 0.1342 (selected reflections only, before parameter refinement)
 R(int) = 0.0631 (selected reflections only, after parameter refinement)
;
_exptl_crystal_colour orange
_exptl_crystal_density_diffrn 2.381
_exptl_crystal_description prism
_exptl_crystal_F_000 9072
_exptl_crystal_size_max 0.150
_exptl_crystal_size_mid 0.130
_exptl_crystal_size_min 0.060
_refine_diff_density_max 1.310
_refine_diff_density_min -1.581
_refine_diff_density_rms 0.201
_refine_ls_extinction_method none
_refine_ls_goodness_of_fit_ref 1.156
_refine_ls_hydrogen_treatment constr
_refine_ls_matrix_type full
_refine_ls_number_parameters 831
_refine_ls_number_reflns 13176
_refine_ls_number_restraints 121
_refine_ls_restrained_S_all 1.158
_refine_ls_R_factor_all 0.0610
_refine_ls_R_factor_gt 0.0529
_refine_ls_shift/su_max 0.001
_refine_ls_shift/su_mean 0.000
_refine_ls_structure_factor_coef Fsqd
_refine_ls_weighting_details 'w=1/[\s^2^(Fo^2^)+(0.0268P)^2^+426.8114P] where P=(Fo^2^+2Fc^2^)/3'
_refine_ls_weighting_scheme calc
_refine_ls_wR_factor_gt 0.1095
_refine_ls_wR_factor_ref 0.1128
_reflns_Friedel_coverage 0.000
_reflns_number_gt 11687
_reflns_number_total 13176
_reflns_threshold_expression 'I > 2\s(I)'
_cod_data_source_file d1dt01517f3.cif
_cod_data_source_block 3
_cod_depositor_comments 'Adding full bibliography for 7707576--7707590.cif.'
_cod_original_sg_symbol_H-M 'C 2/c'
_cod_original_formula_sum 'C39 H36 Br4 K0.50 N1.50 O33 Ru10'
_cod_database_code 7707581
_shelx_shelxl_version_number 2014/7
_shelx_space_group_comment
;
The symmetry employed for this shelxl refinement is uniquely defined
by the following loop, which should always be used as a source of
symmetry information in preference to the above space-group names.
They are only intended as comments.
;
_shelx_estimated_absorpt_t_min 0.540
_shelx_estimated_absorpt_t_max 0.766

loop_
_space_group_symop_operation_xyz
'x, y, z'
'-x, y, -z+1/2'
'x+1/2, y+1/2, z'
'-x+1/2, y+1/2, -z+1/2'
'-x, -y, -z'
'x, -y, z-1/2'
'-x+1/2, -y+1/2, -z'
'x+1/2, -y+1/2, z-1/2'

loop_
_atom_site_label
_atom_site_type_symbol
_atom_site_fract_x
_atom_site_fract_y
_atom_site_fract_z
_atom_site_U_iso_or_equiv
_atom_site_adp_type
_atom_site_occupancy
_atom_site_site_symmetry_order
_atom_site_calc_flag
_atom_site_refinement_flags_posn
_atom_site_refinement_flags_adp
_atom_site_refinement_flags_occupancy
_atom_site_disorder_assembly
_atom_site_disorder_group
Ru1 Ru 0.69917(2) 0.20977(5) 0.40531(2) 0.01487(14) Uani 1 1 d . . . . .
Ru2 Ru 0.65531(2) 0.09704(5) 0.44955(2) 0.01583(14) Uani 1 1 d . . . . .
Ru3 Ru 0.68941(2) 0.17543(5) 0.29412(2) 0.01822(14) Uani 1 1 d . . . . .
Ru4 Ru 0.63632(2) 0.03783(5) 0.25695(2) 0.01800(14) Uani 1 1 d . . . . .
Ru5 Ru 0.57667(2) -0.11232(5) 0.31570(2) 0.01565(14) Uani 1 1 d . . . . .
Ru6 Ru 0.58698(2) -0.08984(5) 0.39801(2) 0.01553(14) Uani 1 1 d . . . . .
Ru7 Ru 0.64554(2) 0.38992(5) 0.33585(2) 0.01896(15) Uani 1 1 d . . . . .
Ru8 Ru 0.56170(2) 0.40719(5) 0.32521(2) 0.02013(15) Uani 1 1 d . . . . .
Ru9 Ru 0.50307(2) 0.25543(5) 0.38547(2) 0.01805(14) Uani 1 1 d . . . . .
Ru10 Ru 0.54244(2) 0.12227(5) 0.43875(2) 0.01580(14) Uani 1 1 d . . . . .
Br1 Br 0.72524(3) 0.31845(8) 0.34651(3) 0.0327(2) Uani 1 1 d . . . . .
Br2 Br 0.59710(3) -0.01484(7) 0.47509(3) 0.0293(2) Uani 1 1 d . . . . .
Br3 Br 0.57071(3) -0.07897(7) 0.23521(3) 0.02535(19) Uani 1 1 d . . . . .
Br4 Br 0.48037(3) 0.37014(7) 0.32010(3) 0.0296(2) Uani 1 1 d . . . . .
C1 C 0.7500(3) 0.1421(7) 0.4191(3) 0.0225(18) Uani 1 1 d . . . . .
C2 C 0.7173(3) 0.2967(7) 0.4492(3) 0.0205(17) Uani 1 1 d . . . . .
C3 C 0.7005(3) 0.0136(7) 0.4690(3) 0.027(2) Uani 1 1 d . . . . .
C4 C 0.6675(3) 0.1679(7) 0.4991(3) 0.0230(18) Uani 1 1 d . . . . .
C5 C 0.7373(3) 0.0989(8) 0.2924(3) 0.032(2) Uani 1 1 d . . . . .
C6 C 0.6965(3) 0.2337(8) 0.2442(3) 0.032(2) Uani 1 1 d . . . . .
C7 C 0.6772(3) -0.0625(8) 0.2609(3) 0.036(2) Uani 1 1 d . . . . .
C8 C 0.6440(3) 0.0626(8) 0.2028(3) 0.034(2) Uani 1 1 d . . . . .
C9 C 0.6146(3) -0.2173(7) 0.3170(3) 0.0257(19) Uani 1 1 d . . . . .
C10 C 0.5344(3) -0.2081(7) 0.3111(3) 0.0223(18) Uani 1 1 d . . . . .
C11 C 0.6255(3) -0.1918(6) 0.4116(3) 0.0254(19) Uani 1 1 d . . . . .
C12 C 0.5440(3) -0.1776(7) 0.4046(3) 0.0219(18) Uani 1 1 d . . . . .
C13 C 0.6554(4) 0.4925(7) 0.3738(3) 0.034(2) Uani 1 1 d . . . . .
C14 C 0.6519(3) 0.4773(7) 0.2932(3) 0.029(2) Uani 1 1 d . . . . .
C15 C 0.5573(3) 0.5004(7) 0.2826(3) 0.026(2) Uani 1 1 d . . . . .
C16 C 0.5604(4) 0.5130(7) 0.3617(3) 0.034(2) Uani 1 1 d . . . . .
C17 C 0.5061(3) 0.3528(8) 0.4262(3) 0.033(2) Uani 1 1 d . . . . .
C18 C 0.4492(3) 0.2261(9) 0.3935(3) 0.035(2) Uani 1 1 d . . . . .
C19 C 0.5400(3) 0.1952(7) 0.4868(3) 0.0257(19) Uani 1 1 d . . . . .
C20 C 0.4931(3) 0.0597(7) 0.4463(3) 0.028(2) Uani 1 1 d . . . . .
O1 O 0.7817(2) 0.1009(5) 0.4257(2) 0.0341(16) Uani 1 1 d . . . . .
O2 O 0.7285(2) 0.3509(5) 0.47583(19) 0.0304(15) Uani 1 1 d . . . . .
O3 O 0.7276(2) -0.0402(5) 0.4806(3) 0.047(2) Uani 1 1 d . . . . .
O4 O 0.6737(2) 0.2104(7) 0.5300(2) 0.046(2) Uani 1 1 d . . . . .
O5 O 0.7667(2) 0.0524(7) 0.2902(3) 0.056(2) Uani 1 1 d . . . . .
O6 O 0.6996(3) 0.2744(7) 0.2136(2) 0.054(2) Uani 1 1 d . . . . .
O7 O 0.7027(2) -0.1238(7) 0.2647(3) 0.062(3) Uani 1 1 d . . . . .
O8 O 0.6487(3) 0.0711(8) 0.1690(2) 0.064(3) Uani 1 1 d . . . . .
O9 O 0.6379(2) -0.2842(5) 0.3188(3) 0.0419(18) Uani 1 1 d . . . . .
O10 O 0.5083(2) -0.2680(5) 0.3076(2) 0.0298(15) Uani 1 1 d . . . . .
O11 O 0.6502(2) -0.2476(5) 0.4237(2) 0.0439(19) Uani 1 1 d D . . . .
O12 O 0.5168(2) -0.2307(5) 0.4093(2) 0.0323(15) Uani 1 1 d . . . . .
O13 O 0.6647(3) 0.5481(5) 0.3989(2) 0.064(3) Uani 1 1 d . U . . .
O14 O 0.6561(3) 0.5292(6) 0.2665(2) 0.0430(19) Uani 1 1 d . . . . .
O15 O 0.5546(2) 0.5600(5) 0.2567(2) 0.0357(16) Uani 1 1 d . . . . .
O16 O 0.5604(3) 0.5797(6) 0.3838(3) 0.060(3) Uani 1 1 d . . . . .
O17 O 0.5095(3) 0.4118(6) 0.4525(2) 0.055(2) Uani 1 1 d . . . . .
O18 O 0.4147(2) 0.2101(8) 0.3989(3) 0.061(2) Uani 1 1 d . . . . .
O19 O 0.5387(2) 0.2385(6) 0.5169(2) 0.0397(18) Uani 1 1 d . . . . .
O20 O 0.4625(2) 0.0176(6) 0.4501(2) 0.0404(18) Uani 1 1 d . . . . .
C21 C 0.5949(2) 0.2314(6) 0.2798(2) 0.0156(16) Uani 1 1 d . . . . .
O21 O 0.56294(18) 0.2817(4) 0.28585(16) 0.0190(12) Uani 1 1 d . . . . .
O22 O 0.63383(18) 0.2609(4) 0.29747(17) 0.0181(12) Uani 1 1 d . . . . .
O23 O 0.59050(17) 0.1515(4) 0.25853(17) 0.0177(12) Uani 1 1 d . . . . .
C31 C 0.5288(2) 0.0633(6) 0.3455(2) 0.0130(15) Uani 1 1 d . U . . .
O31 O 0.53485(17) 0.0106(4) 0.31477(16) 0.0169(12) Uani 1 1 d . . . . .
O32 O 0.54723(16) 0.0373(4) 0.38412(16) 0.0141(11) Uani 1 1 d . . . . .
O33 O 0.50600(18) 0.1416(4) 0.34042(17) 0.0189(12) Uani 1 1 d . . . . .
C41 C 0.6023(2) 0.2556(5) 0.3948(2) 0.0133(15) Uani 1 1 d . . . . .
O41 O 0.56755(17) 0.2931(4) 0.37523(17) 0.0173(12) Uani 1 1 d . . . . .
O42 O 0.63849(17) 0.2830(4) 0.38556(17) 0.0164(11) Uani 1 1 d . . . . .
O43 O 0.60125(17) 0.1905(4) 0.42427(17) 0.0165(11) Uani 1 1 d . . . . .
C51 C 0.6460(2) 0.0452(6) 0.3546(2) 0.0141(16) Uani 1 1 d . . . . .
O51 O 0.62638(16) 0.0047(4) 0.32092(17) 0.0161(11) Uani 1 1 d . . . . .
O52 O 0.63677(17) 0.0191(4) 0.39049(16) 0.0149(11) Uani 1 1 d . . . . .
O53 O 0.67477(17) 0.1122(4) 0.35289(17) 0.0163(11) Uani 1 1 d . . . . .
N1 N 0.3917(2) 0.6573(5) 0.3606(2) 0.0197(15) Uani 1 1 d . . . . .
C101 C 0.3982(3) 0.5707(8) 0.3315(3) 0.038(2) Uani 1 1 d . . . . .
H10A H 0.4289 0.5526 0.3364 0.046 Uiso 1 1 calc R U . . .
H10B H 0.3907 0.5940 0.3020 0.046 Uiso 1 1 calc R U . . .
C102 C 0.3722(3) 0.4762(7) 0.3369(3) 0.037(2) Uani 1 1 d . . . . .
H10C H 0.3783 0.4246 0.3170 0.055 Uiso 1 1 calc R U . . .
H10D H 0.3800 0.4510 0.3657 0.055 Uiso 1 1 calc R U . . .
H10E H 0.3417 0.4925 0.3313 0.055 Uiso 1 1 calc R U . . .
C103 C 0.4010(3) 0.6251(7) 0.4063(3) 0.032(2) Uani 1 1 d . . . . .
H10F H 0.3998 0.6854 0.4241 0.038 Uiso 1 1 calc R U . . .
H10G H 0.3781 0.5791 0.4116 0.038 Uiso 1 1 calc R U . . .
C104 C 0.4429(4) 0.5742(8) 0.4200(4) 0.042(3) Uani 1 1 d . . . . .
H10H H 0.4459 0.5565 0.4499 0.063 Uiso 1 1 calc R U . . .
H10I H 0.4443 0.5130 0.4033 0.063 Uiso 1 1 calc R U . . .
H10J H 0.4661 0.6196 0.4158 0.063 Uiso 1 1 calc R U . . .
C105 C 0.4228(3) 0.7372(8) 0.3519(3) 0.031(2) Uani 1 1 d . . . . .
H10K H 0.4181 0.7510 0.3213 0.037 Uiso 1 1 calc R U . . .
H10L H 0.4522 0.7108 0.3598 0.037 Uiso 1 1 calc R U . . .
C106 C 0.4194(4) 0.8368(7) 0.3754(3) 0.043(3) Uani 1 1 d . . . . .
H10M H 0.4405 0.8846 0.3682 0.065 Uiso 1 1 calc R U . . .
H10N H 0.3906 0.8647 0.3672 0.065 Uiso 1 1 calc R U . . .
H10O H 0.4248 0.8245 0.4059 0.065 Uiso 1 1 calc R U . . .
C107 C 0.3464(3) 0.6961(8) 0.3515(3) 0.030(2) Uani 1 1 d . . . . .
H10P H 0.3429 0.7482 0.3726 0.036 Uiso 1 1 calc R U . . .
H10Q H 0.3267 0.6402 0.3550 0.036 Uiso 1 1 calc R U . . .
C108 C 0.3335(3) 0.7405(8) 0.3078(3) 0.037(2) Uani 1 1 d . . . . .
H10R H 0.3038 0.7639 0.3044 0.055 Uiso 1 1 calc R U . . .
H10S H 0.3522 0.7973 0.3043 0.055 Uiso 1 1 calc R U . . .
H10T H 0.3360 0.6891 0.2866 0.055 Uiso 1 1 calc R U . . .
N2 N 0.2731(4) 0.2234(11) 0.4060(4) 0.020(2) Uani 0.5 1 d . U P . .
C201 C 0.2401(6) 0.1564(14) 0.3811(6) 0.026(3) Uani 0.5 1 d . U P . .
H20A H 0.2420 0.0893 0.3946 0.031 Uiso 0.5 1 calc R U P . .
H20B H 0.2115 0.1840 0.3827 0.031 Uiso 0.5 1 calc R U P . .
C202 C 0.2437(6) 0.1436(14) 0.3367(6) 0.028(4) Uani 0.5 1 d . U P . .
H20C H 0.2209 0.0989 0.3232 0.041 Uiso 0.5 1 calc R U P . .
H20D H 0.2410 0.2092 0.3226 0.041 Uiso 0.5 1 calc R U P . .
H20E H 0.2715 0.1143 0.3346 0.041 Uiso 0.5 1 calc R U P . .
C203 C 0.2712(5) 0.3277(11) 0.3876(5) 0.014(3) Uani 0.5 1 d . U P . .
H20F H 0.2897 0.3712 0.4079 0.017 Uiso 0.5 1 calc R U P . .
H20G H 0.2844 0.3246 0.3618 0.017 Uiso 0.5 1 calc R U P . .
C204 C 0.2306(5) 0.3783(12) 0.3765(5) 0.022(3) Uani 0.5 1 d . U P . .
H20H H 0.2350 0.4449 0.3651 0.033 Uiso 0.5 1 calc R U P . .
H20I H 0.2119 0.3386 0.3554 0.033 Uiso 0.5 1 calc R U P . .
H20J H 0.2172 0.3855 0.4017 0.033 Uiso 0.5 1 calc R U P . .
C205 C 0.2623(5) 0.2300(14) 0.4506(5) 0.024(3) Uani 0.5 1 d . U P . .
H20K H 0.2344 0.2644 0.4487 0.028 Uiso 0.5 1 calc R U P . .
H20L H 0.2586 0.1607 0.4604 0.028 Uiso 0.5 1 calc R U P . .
C206 C 0.2928(6) 0.2815(16) 0.4830(6) 0.034(4) Uani 0.5 1 d . U P . .
H20M H 0.2821 0.2802 0.5098 0.051 Uiso 0.5 1 calc R U P . .
H20N H 0.3205 0.2471 0.4863 0.051 Uiso 0.5 1 calc R U P . .
H20O H 0.2963 0.3513 0.4745 0.051 Uiso 0.5 1 calc R U P . .
C207 C 0.3169(6) 0.1802(14) 0.4087(6) 0.025(3) Uani 0.5 1 d . U P . .
H20P H 0.3371 0.2249 0.4268 0.030 Uiso 0.5 1 calc R U P . .
H20Q H 0.3245 0.1823 0.3801 0.030 Uiso 0.5 1 calc R U P . .
C208 C 0.3241(6) 0.0750(14) 0.4251(5) 0.025(4) Uani 0.5 1 d . U P . .
H20R H 0.3539 0.0558 0.4252 0.037 Uiso 0.5 1 calc R U P . .
H20S H 0.3178 0.0716 0.4539 0.037 Uiso 0.5 1 calc R U P . .
H20T H 0.3052 0.0288 0.4070 0.037 Uiso 0.5 1 calc R U P . .
C301 C 0.3871(5) 0.4238(11) 0.4834(4) 0.035(4) Uiso 0.664(16) 1 d D . P A 1
O301 O 0.3718(4) 0.4094(10) 0.4469(4) 0.055(4) Uiso 0.664(16) 1 d D . P A 1
C302 C 0.4200(6) 0.3509(15) 0.5044(6) 0.051(5) Uiso 0.664(16) 1 d D . P A 1
H30A H 0.4295 0.3716 0.5337 0.076 Uiso 0.664(16) 1 calc R U P A 1
H30B H 0.4075 0.2835 0.5039 0.076 Uiso 0.664(16) 1 calc R U P A 1
H30C H 0.4445 0.3503 0.4895 0.076 Uiso 0.664(16) 1 calc R U P A 1
C303 C 0.3761(7) 0.5107(15) 0.5099(6) 0.059(6) Uiso 0.664(16) 1 d D . P A 1
H30D H 0.3927 0.5054 0.5383 0.089 Uiso 0.664(16) 1 calc R U P A 1
H30E H 0.3829 0.5742 0.4971 0.089 Uiso 0.664(16) 1 calc R U P A 1
H30F H 0.3456 0.5089 0.5115 0.089 Uiso 0.664(16) 1 calc R U P A 1
C311 C 0.3932(14) 0.470(3) 0.514(2) 0.13(3) Uiso 0.336(16) 1 d D . P A 2
O311 O 0.4234(12) 0.410(3) 0.5158(13) 0.103(13) Uiso 0.336(16) 1 d D . P A 2
C312 C 0.3466(14) 0.447(4) 0.4984(16) 0.087(16) Uiso 0.336(16) 1 d D . P A 2
H31A H 0.3296 0.5081 0.5002 0.131 Uiso 0.336(16) 1 calc R U P A 2
H31B H 0.3428 0.4242 0.4691 0.131 Uiso 0.336(16) 1 calc R U P A 2
H31C H 0.3371 0.3944 0.5159 0.131 Uiso 0.336(16) 1 calc R U P A 2
C313 C 0.3933(13) 0.572(3) 0.5334(12) 0.054(10) Uiso 0.336(16) 1 d D . P A 2
H31D H 0.3648 0.6022 0.5264 0.081 Uiso 0.336(16) 1 calc R U P A 2
H31E H 0.4011 0.5665 0.5641 0.081 Uiso 0.336(16) 1 calc R U P A 2
H31F H 0.4141 0.6154 0.5226 0.081 Uiso 0.336(16) 1 calc R U P A 2
K1 K 0.5000 0.1435(2) 0.2500 0.0187(5) Uani 1 2 d S T P . .

loop_
_atom_site_aniso_label
_atom_site_aniso_U_11
_atom_site_aniso_U_22
_atom_site_aniso_U_33
_atom_site_aniso_U_23
_atom_site_aniso_U_13
_atom_site_aniso_U_12
Ru1 0.0125(3) 0.0170(3) 0.0137(3) -0.0018(2) -0.0019(2) -0.0043(2)
Ru2 0.0150(3) 0.0170(3) 0.0135(3) 0.0018(2) -0.0032(2) -0.0028(3)
Ru3 0.0120(3) 0.0262(4) 0.0169(3) -0.0041(3) 0.0038(2) -0.0036(3)
Ru4 0.0136(3) 0.0244(3) 0.0162(3) -0.0094(3) 0.0033(2) 0.0001(3)
Ru5 0.0133(3) 0.0134(3) 0.0190(3) -0.0062(2) -0.0010(2) -0.0007(2)
Ru6 0.0142(3) 0.0123(3) 0.0185(3) 0.0010(2) -0.0017(2) -0.0015(2)
Ru7 0.0277(4) 0.0146(3) 0.0133(3) 0.0002(2) -0.0001(3) -0.0052(3)
Ru8 0.0291(4) 0.0144(3) 0.0154(3) -0.0001(3) -0.0004(3) 0.0064(3)
Ru9 0.0157(3) 0.0219(3) 0.0163(3) -0.0040(3) 0.0022(2) 0.0075(3)
Ru10 0.0157(3) 0.0209(3) 0.0110(3) -0.0025(2) 0.0029(2) -0.0008(3)
Br1 0.0284(5) 0.0423(6) 0.0265(5) 0.0005(4) 0.0022(4) -0.0123(4)
Br2 0.0297(5) 0.0328(5) 0.0245(4) 0.0037(4) 0.0017(4) -0.0051(4)
Br3 0.0225(4) 0.0295(5) 0.0231(4) -0.0117(4) 0.0011(3) -0.0017(4)
Br4 0.0288(5) 0.0320(5) 0.0262(5) 0.0004(4) -0.0010(4) 0.0154(4)
C1 0.020(4) 0.025(4) 0.020(4) -0.005(3) -0.004(3) -0.010(4)
C2 0.018(4) 0.024(4) 0.018(4) 0.004(4) -0.001(3) -0.001(4)
C3 0.029(5) 0.019(4) 0.029(5) -0.001(4) -0.004(4) -0.005(4)
C4 0.018(4) 0.030(5) 0.020(4) 0.000(4) 0.002(3) -0.009(4)
C5 0.021(5) 0.041(6) 0.036(5) -0.005(4) 0.009(4) -0.008(4)
C6 0.031(5) 0.039(6) 0.026(5) -0.012(4) 0.007(4) -0.014(4)
C7 0.025(5) 0.047(6) 0.036(5) -0.022(5) 0.005(4) -0.004(5)
C8 0.030(5) 0.056(7) 0.017(5) -0.016(4) 0.005(4) -0.018(5)
C9 0.021(4) 0.025(5) 0.031(5) -0.011(4) 0.005(4) -0.007(4)
C10 0.023(4) 0.021(4) 0.022(4) -0.006(3) 0.002(3) 0.004(4)
C11 0.024(5) 0.016(4) 0.033(5) -0.002(4) -0.007(4) 0.003(4)
C12 0.020(4) 0.025(4) 0.018(4) -0.004(3) -0.004(3) 0.003(4)
C13 0.065(7) 0.013(4) 0.021(5) -0.004(4) -0.005(4) -0.007(4)
C14 0.036(5) 0.029(5) 0.019(4) -0.005(4) -0.004(4) -0.007(4)
C15 0.039(5) 0.025(5) 0.013(4) -0.004(4) -0.002(4) 0.006(4)
C16 0.059(7) 0.017(5) 0.025(5) 0.003(4) 0.001(5) 0.010(4)
C17 0.038(6) 0.036(5) 0.024(5) 0.000(4) 0.006(4) 0.018(5)
C18 0.025(5) 0.055(7) 0.026(5) 0.001(5) 0.003(4) 0.015(5)
C19 0.029(5) 0.030(5) 0.019(4) 0.000(4) 0.009(4) 0.006(4)
C20 0.038(6) 0.034(5) 0.013(4) -0.007(4) 0.009(4) -0.002(4)
O1 0.021(3) 0.043(4) 0.034(4) -0.006(3) -0.006(3) 0.001(3)
O2 0.027(3) 0.036(4) 0.025(3) -0.015(3) -0.004(3) -0.009(3)
O3 0.033(4) 0.031(4) 0.068(5) 0.014(4) -0.020(4) 0.004(3)
O4 0.041(4) 0.077(6) 0.019(3) -0.021(4) 0.004(3) -0.025(4)
O5 0.014(4) 0.067(6) 0.088(7) -0.017(5) 0.010(4) 0.008(4)
O6 0.075(6) 0.063(5) 0.029(4) 0.001(4) 0.026(4) -0.022(5)
O7 0.029(4) 0.059(6) 0.094(7) -0.039(5) -0.004(4) 0.019(4)
O8 0.073(6) 0.096(7) 0.027(4) -0.014(4) 0.022(4) -0.035(6)
O9 0.035(4) 0.024(4) 0.068(5) -0.002(3) 0.013(4) 0.016(3)
O10 0.026(3) 0.029(4) 0.034(4) -0.009(3) 0.004(3) -0.014(3)
O11 0.034(4) 0.034(4) 0.060(5) 0.011(4) -0.005(4) 0.007(3)
O12 0.028(4) 0.026(3) 0.044(4) 0.006(3) 0.008(3) -0.011(3)
O13 0.125(8) 0.027(4) 0.036(4) -0.008(4) -0.002(5) -0.025(5)
O14 0.062(5) 0.037(4) 0.029(4) 0.016(3) 0.004(3) -0.009(4)
O15 0.051(4) 0.028(4) 0.026(3) 0.007(3) 0.001(3) 0.009(3)
O16 0.114(8) 0.024(4) 0.041(5) -0.014(4) 0.014(5) 0.004(4)
O17 0.084(6) 0.046(5) 0.031(4) -0.015(4) -0.004(4) 0.033(5)
O18 0.026(4) 0.082(7) 0.080(6) 0.006(5) 0.021(4) 0.009(4)
O19 0.055(5) 0.048(4) 0.017(3) -0.012(3) 0.007(3) -0.003(4)
O20 0.032(4) 0.059(5) 0.034(4) -0.006(3) 0.013(3) -0.020(4)
C21 0.017(4) 0.017(4) 0.011(4) 0.002(3) -0.001(3) -0.004(3)
O21 0.022(3) 0.020(3) 0.012(3) -0.002(2) -0.003(2) 0.004(2)
O22 0.019(3) 0.020(3) 0.016(3) -0.001(2) 0.004(2) 0.001(2)
O23 0.015(3) 0.020(3) 0.018(3) -0.005(2) 0.001(2) 0.001(2)
C31 0.005(3) 0.017(4) 0.015(3) -0.004(3) -0.003(3) -0.002(3)
O31 0.016(3) 0.019(3) 0.014(3) -0.005(2) -0.004(2) 0.003(2)
O32 0.013(3) 0.013(3) 0.016(3) -0.004(2) 0.000(2) 0.001(2)
O33 0.021(3) 0.020(3) 0.015(3) -0.003(2) 0.001(2) 0.004(2)
C41 0.020(4) 0.008(3) 0.011(3) -0.001(3) 0.001(3) 0.002(3)
O41 0.019(3) 0.015(3) 0.017(3) 0.001(2) 0.002(2) 0.005(2)
O42 0.018(3) 0.014(3) 0.017(3) -0.001(2) 0.001(2) -0.002(2)
O43 0.013(3) 0.020(3) 0.016(3) -0.001(2) 0.001(2) -0.002(2)
C51 0.014(4) 0.011(4) 0.015(4) -0.005(3) -0.005(3) 0.006(3)
O51 0.011(3) 0.013(3) 0.022(3) -0.003(2) -0.001(2) -0.002(2)
O52 0.016(3) 0.013(3) 0.014(3) -0.003(2) -0.001(2) -0.002(2)
O53 0.014(3) 0.017(3) 0.017(3) -0.003(2) 0.001(2) -0.006(2)
N1 0.018(4) 0.020(4) 0.020(4) -0.001(3) 0.001(3) 0.001(3)
C101 0.028(5) 0.040(6) 0.045(6) -0.012(5) 0.001(4) 0.002(5)
C102 0.031(5) 0.027(5) 0.048(6) -0.010(5) -0.006(5) -0.009(4)
C103 0.045(6) 0.029(5) 0.023(5) 0.008(4) 0.006(4) 0.001(4)
C104 0.051(7) 0.030(6) 0.043(6) 0.000(5) -0.003(5) 0.005(5)
C105 0.028(5) 0.040(6) 0.023(5) 0.005(4) -0.002(4) -0.008(4)
C106 0.065(8) 0.019(5) 0.038(6) 0.002(4) -0.016(5) -0.008(5)
C107 0.016(4) 0.037(5) 0.038(5) 0.008(4) 0.010(4) 0.004(4)
C108 0.027(5) 0.041(6) 0.041(6) 0.017(5) 0.004(4) 0.002(4)
N2 0.016(4) 0.023(4) 0.022(4) 0.005(4) 0.004(4) 0.004(4)
C201 0.021(6) 0.028(6) 0.027(6) 0.003(5) 0.003(5) 0.007(5)
C202 0.024(8) 0.022(8) 0.037(9) -0.003(7) 0.004(7) 0.002(7)
C203 0.014(5) 0.017(5) 0.012(5) -0.002(5) 0.003(4) 0.000(5)
C204 0.027(8) 0.020(7) 0.017(7) 0.002(6) -0.007(6) -0.017(6)
C205 0.020(6) 0.033(6) 0.017(5) 0.008(5) 0.001(5) 0.005(5)
C206 0.017(8) 0.049(10) 0.035(9) 0.003(8) 0.002(7) 0.010(7)
C207 0.023(6) 0.029(6) 0.024(6) 0.000(5) 0.006(5) 0.010(5)
C208 0.026(7) 0.034(7) 0.012(6) 0.011(6) -0.004(5) 0.012(6)
K1 0.0117(11) 0.0306(14) 0.0118(11) 0.000 -0.0040(9) 0.000

loop_
_atom_type_symbol
_atom_type_description
_atom_type_scat_dispersion_real
_atom_type_scat_dispersion_imag
_atom_type_scat_source
C C 0.0033 0.0016 'International Tables Vol C Tables 4.2.6.8 and 6.1.1.4'
H H 0.0000 0.0000 'International Tables Vol C Tables 4.2.6.8 and 6.1.1.4'
Br Br -0.2901 2.4595 'International Tables Vol C Tables 4.2.6.8 and 6.1.1.4'
N N 0.0061 0.0033 'International Tables Vol C Tables 4.2.6.8 and 6.1.1.4'
O O 0.0106 0.0060 'International Tables Vol C Tables 4.2.6.8 and 6.1.1.4'
Ru Ru -1.2594 0.8363 'International Tables Vol C Tables 4.2.6.8 and 6.1.1.4'
K K 0.2009 0.2494 'International Tables Vol C Tables 4.2.6.8 and 6.1.1.4'

loop_
_geom_angle_atom_site_label_1
_geom_angle_atom_site_label_2
_geom_angle_atom_site_label_3
_geom_angle
_geom_angle_site_symmetry_1
_geom_angle_site_symmetry_3
_geom_angle_publ_flag
C1 Ru1 C2 88.5(4) . . ?
C1 Ru1 O42 176.2(3) . . ?
C2 Ru1 O42 95.3(3) . . ?
C1 Ru1 O53 94.6(3) . . ?
C2 Ru1 O53 176.9(3) . . ?
O42 Ru1 O53 81.7(2) . . ?
C1 Ru1 Ru2 96.5(3) . . ?
C2 Ru1 Ru2 93.9(3) . . ?
O42 Ru1 Ru2 83.63(14) . . ?
O53 Ru1 Ru2 85.85(14) . . ?
C1 Ru1 Br1 94.2(3) . . ?
C2 Ru1 Br1 96.4(3) . . ?
O42 Ru1 Br1 84.98(15) . . ?
O53 Ru1 Br1 83.26(14) . . ?
Ru2 Ru1 Br1 165.26(4) . . ?
C4 Ru2 C3 88.5(4) . . ?
C4 Ru2 O52 176.0(3) . . ?
C3 Ru2 O52 95.3(3) . . ?
C4 Ru2 O43 94.1(3) . . ?
C3 Ru2 O43 177.4(3) . . ?
O52 Ru2 O43 82.1(2) . . ?
C4 Ru2 Br2 94.4(3) . . ?
C3 Ru2 Br2 95.8(3) . . ?
O52 Ru2 Br2 84.30(14) . . ?
O43 Ru2 Br2 83.53(14) . . ?
C4 Ru2 Ru1 97.1(3) . . ?
C3 Ru2 Ru1 94.3(3) . . ?
O52 Ru2 Ru1 83.53(14) . . ?
O43 Ru2 Ru1 85.82(14) . . ?
Br2 Ru2 Ru1 164.81(4) . . ?
C6 Ru3 C5 89.1(5) . . ?
C6 Ru3 O22 92.5(4) . . ?
C5 Ru3 O22 178.4(4) . . ?
C6 Ru3 O53 174.5(4) . . ?
C5 Ru3 O53 96.3(3) . . ?
O22 Ru3 O53 82.1(2) . . ?
C6 Ru3 Ru4 93.3(3) . . ?
C5 Ru3 Ru4 94.1(3) . . ?
O22 Ru3 Ru4 85.46(15) . . ?
O53 Ru3 Ru4 85.06(14) . . ?
C6 Ru3 Br1 98.7(3) . . ?
C5 Ru3 Br1 98.4(3) . . ?
O22 Ru3 Br1 81.70(15) . . ?
O53 Ru3 Br1 81.77(14) . . ?
Ru4 Ru3 Br1 162.72(4) . . ?
C8 Ru4 C7 89.6(5) . . ?
C8 Ru4 O23 95.6(4) . . ?
C7 Ru4 O23 174.7(3) . . ?
C8 Ru4 O51 178.5(3) . . ?
C7 Ru4 O51 89.9(4) . . ?
O23 Ru4 O51 85.0(2) . . ?
C8 Ru4 Br3 94.5(3) . . ?
C7 Ru4 Br3 96.2(3) . . ?
O23 Ru4 Br3 84.82(15) . . ?
O51 Ru4 Br3 84.13(14) . . ?
C8 Ru4 Ru3 97.5(3) . . ?
C7 Ru4 Ru3 94.7(3) . . ?
O23 Ru4 Ru3 83.25(15) . . ?
O51 Ru4 Ru3 83.90(14) . . ?
Br3 Ru4 Ru3 163.77(4) . . ?
C10 Ru5 C9 86.7(4) . . ?
C10 Ru5 O31 95.0(3) . . ?
C9 Ru5 O31 178.3(3) . . ?
C10 Ru5 O51 178.9(3) . . ?
C9 Ru5 O51 94.4(3) . . ?
O31 Ru5 O51 83.9(2) . . ?
C10 Ru5 Br3 96.1(3) . . ?
C9 Ru5 Br3 95.2(3) . . ?
O31 Ru5 Br3 84.99(15) . . ?
O51 Ru5 Br3 83.55(14) . . ?
C10 Ru5 Ru6 97.3(3) . . ?
C9 Ru5 Ru6 95.3(3) . . ?
O31 Ru5 Ru6 84.15(14) . . ?
O51 Ru5 Ru6 82.87(14) . . ?
Br3 Ru5 Ru6 163.42(4) . . ?
C11 Ru6 C12 89.0(4) . . ?
C11 Ru6 O32 174.6(3) . . ?
C12 Ru6 O32 95.9(3) . . ?
C11 Ru6 O52 92.9(3) . . ?
C12 Ru6 O52 178.0(3) . . ?
O32 Ru6 O52 82.2(2) . . ?
C11 Ru6 Ru5 97.1(3) . . ?
C12 Ru6 Ru5 94.3(3) . . ?
O32 Ru6 Ru5 84.75(14) . . ?
O52 Ru6 Ru5 86.24(14) . . ?
C11 Ru6 Br2 94.7(3) . . ?
C12 Ru6 Br2 96.2(3) . . ?
O32 Ru6 Br2 82.60(14) . . ?
O52 Ru6 Br2 82.96(14) . . ?
Ru5 Ru6 Br2 164.36(4) . . ?
C13 Ru7 C14 90.0(4) . . ?
C13 Ru7 O22 173.8(3) . . ?
C14 Ru7 O22 96.1(3) . . ?
C13 Ru7 O42 91.3(3) . . ?
C14 Ru7 O42 178.5(3) . . ?
O22 Ru7 O42 82.5(2) . . ?
C13 Ru7 Ru8 94.4(4) . . ?
C14 Ru7 Ru8 94.8(3) . . ?
O22 Ru7 Ru8 85.38(15) . . ?
O42 Ru7 Ru8 85.81(14) . . ?
C13 Ru7 Br1 97.4(4) . . ?
C14 Ru7 Br1 95.8(3) . . ?
O22 Ru7 Br1 81.75(15) . . ?
O42 Ru7 Br1 83.38(15) . . ?
Ru8 Ru7 Br1 164.15(4) . . ?
C16 Ru8 C15 87.3(4) . . ?
C16 Ru8 O21 177.3(3) . . ?
C15 Ru8 O21 95.3(3) . . ?
C16 Ru8 O41 93.9(3) . . ?
C15 Ru8 O41 178.6(3) . . ?
O21 Ru8 O41 83.4(2) . . ?
C16 Ru8 Br4 93.2(4) . . ?
C15 Ru8 Br4 97.5(3) . . ?
O21 Ru8 Br4 85.98(16) . . ?
O41 Ru8 Br4 82.95(15) . . ?
C16 Ru8 Ru7 96.6(4) . . ?
C15 Ru8 Ru7 96.0(3) . . ?
O21 Ru8 Ru7 83.61(16) . . ?
O41 Ru8 Ru7 83.39(14) . . ?
Br4 Ru8 Ru7 163.67(4) . . ?
C18 Ru9 C17 89.3(5) . . ?
C18 Ru9 O33 95.4(4) . . ?
C17 Ru9 O33 174.5(3) . . ?
C18 Ru9 O41 179.0(4) . . ?
C17 Ru9 O41 90.4(4) . . ?
O33 Ru9 O41 84.9(2) . . ?
C18 Ru9 Br4 95.8(3) . . ?
C17 Ru9 Br4 98.0(3) . . ?
O33 Ru9 Br4 84.42(15) . . ?
O41 Ru9 Br4 83.30(14) . . ?
C18 Ru9 Ru10 96.9(3) . . ?
C17 Ru9 Ru10 92.7(3) . . ?
O33 Ru9 Ru10 83.94(15) . . ?
O41 Ru9 Ru10 84.13(14) . . ?
Br4 Ru9 Ru10 163.56(4) . . ?
C20 Ru10 C19 88.3(4) . . ?
C20 Ru10 O32 92.9(3) . . ?
C19 Ru10 O32 178.2(3) . . ?
C20 Ru10 O43 174.9(3) . . ?
C19 Ru10 O43 96.7(3) . . ?
O32 Ru10 O43 82.1(2) . . ?
C20 Ru10 Ru9 94.0(3) . . ?
C19 Ru10 Ru9 96.4(3) . . ?
O32 Ru10 Ru9 84.81(14) . . ?
O43 Ru10 Ru9 84.92(14) . . ?
C20 Ru10 Br2 98.1(3) . . ?
C19 Ru10 Br2 96.2(3) . . ?
O32 Ru10 Br2 82.36(14) . . ?
O43 Ru10 Br2 82.00(14) . . ?
Ru9 Ru10 Br2 162.79(4) . . ?
Ru1 Br1 Ru3 84.89(3) . . ?
Ru1 Br1 Ru7 83.25(3) . . ?
Ru3 Br1 Ru7 82.98(3) . . ?
Ru2 Br2 Ru6 84.30(3) . . ?
Ru2 Br2 Ru10 85.10(3) . . ?
Ru6 Br2 Ru10 82.95(3) . . ?
Ru4 Br3 Ru5 84.96(3) . . ?
Ru4 Br3 K1 87.96(4) . . ?
Ru5 Br3 K1 87.36(3) . . ?
Ru9 Br4 Ru8 85.54(3) . . ?
Ru9 Br4 K1 88.01(4) . . ?
Ru8 Br4 K1 85.98(3) . . ?
O1 C1 Ru1 176.8(8) . . ?
O2 C2 Ru1 179.2(8) . . ?
O3 C3 Ru2 177.9(8) . . ?
O4 C4 Ru2 177.6(8) . . ?
O5 C5 Ru3 178.0(10) . . ?
O6 C6 Ru3 176.2(10) . . ?
O7 C7 Ru4 177.9(9) . . ?
O8 C8 Ru4 175.4(11) . . ?
O9 C9 Ru5 178.0(9) . . ?
O10 C10 Ru5 178.9(8) . . ?
O11 C11 Ru6 172.5(8) . . ?
O12 C12 Ru6 178.4(8) . . ?
O13 C13 Ru7 172.5(10) . . ?
O14 C14 Ru7 178.5(9) . . ?
O15 C15 Ru8 178.5(8) . . ?
O16 C16 Ru8 178.1(11) . . ?
O17 C17 Ru9 177.2(9) . . ?
O18 C18 Ru9 178.1(11) . . ?
O19 C19 Ru10 178.6(9) . . ?
O20 C20 Ru10 177.5(8) . . ?
O21 C21 O23 120.9(7) . . ?
O21 C21 O22 119.6(7) . . ?
O23 C21 O22 119.5(7) . . ?
O21 C21 K1 60.0(4) . . ?
O23 C21 K1 61.2(4) . . ?
O22 C21 K1 171.6(5) . . ?
C21 O21 Ru8 127.8(5) . . ?
C21 O21 K1 97.2(5) . . ?
Ru8 O21 K1 133.0(3) . . ?
C21 O22 Ru7 123.4(5) . . ?
C21 O22 Ru3 122.9(5) . . ?
Ru7 O22 Ru3 113.6(3) . . ?
C21 O23 Ru4 127.2(5) . . ?
C21 O23 K1 95.9(5) . . ?
Ru4 O23 K1 131.5(2) . . ?
O31 C31 O33 121.3(7) . . ?
O31 C31 O32 119.5(7) . . ?
O33 C31 O32 119.1(7) . . ?
O31 C31 K1 59.4(4) . . ?
O33 C31 K1 62.7(4) . . ?
O32 C31 K1 170.1(5) . . ?
C31 O31 Ru5 127.1(5) . . ?
C31 O31 K1 98.1(5) . . ?
Ru5 O31 K1 131.9(2) . . ?
C31 O32 Ru6 124.0(5) . . ?
C31 O32 Ru10 123.9(5) . . ?
Ru6 O32 Ru10 112.0(2) . . ?
C31 O33 Ru9 126.4(5) . . ?
C31 O33 K1 94.4(4) . . ?
Ru9 O33 K1 133.2(2) . . ?
O41 C41 O42 120.5(7) . . ?
O41 C41 O43 120.0(7) . . ?
O42 C41 O43 119.5(7) . . ?
C41 O41 Ru9 126.2(5) . . ?
C41 O41 Ru8 126.3(5) . . ?
Ru9 O41 Ru8 107.6(2) . . ?
C41 O42 Ru1 126.3(5) . . ?
C41 O42 Ru7 124.0(5) . . ?
Ru1 O42 Ru7 108.3(2) . . ?
C41 O43 Ru2 123.1(5) . . ?
C41 O43 Ru10 124.1(5) . . ?
Ru2 O43 Ru10 109.4(2) . . ?
O51 C51 O53 120.5(7) . . ?
O51 C51 O52 119.8(7) . . ?
O53 C51 O52 119.7(6) . . ?
C51 O51 Ru4 126.2(5) . . ?
C51 O51 Ru5 127.2(5) . . ?
Ru4 O51 Ru5 106.6(2) . . ?
C51 O52 Ru2 126.3(5) . . ?
C51 O52 Ru6 123.7(5) . . ?
Ru2 O52 Ru6 108.4(2) . . ?
C51 O53 Ru1 123.2(5) . . ?
C51 O53 Ru3 123.9(5) . . ?
Ru1 O53 Ru3 110.1(2) . . ?
C105 N1 C107 110.8(7) . . ?
C105 N1 C103 110.6(7) . . ?
C107 N1 C103 108.1(7) . . ?
C105 N1 C101 105.1(7) . . ?
C107 N1 C101 111.3(7) . . ?
C103 N1 C101 111.1(7) . . ?
N1 C101 C102 115.0(9) . . ?
N1 C101 H10A 108.5 . . ?
C102 C101 H10A 108.5 . . ?
N1 C101 H10B 108.5 . . ?
C102 C101 H10B 108.5 . . ?
H10A C101 H10B 107.5 . . ?
C101 C102 H10C 109.5 . . ?
C101 C102 H10D 109.5 . . ?
H10C C102 H10D 109.5 . . ?
C101 C102 H10E 109.5 . . ?
H10C C102 H10E 109.5 . . ?
H10D C102 H10E 109.5 . . ?
C104 C103 N1 115.8(8) . . ?
C104 C103 H10F 108.3 . . ?
N1 C103 H10F 108.3 . . ?
C104 C103 H10G 108.3 . . ?
N1 C103 H10G 108.3 . . ?
H10F C103 H10G 107.4 . . ?
C103 C104 H10H 109.5 . . ?
C103 C104 H10I 109.5 . . ?
H10H C104 H10I 109.5 . . ?
C103 C104 H10J 109.5 . . ?
H10H C104 H10J 109.5 . . ?
H10I C104 H10J 109.5 . . ?
N1 C105 C106 114.4(8) . . ?
N1 C105 H10K 108.7 . . ?
C106 C105 H10K 108.7 . . ?
N1 C105 H10L 108.7 . . ?
C106 C105 H10L 108.7 . . ?
H10K C105 H10L 107.6 . . ?
C105 C106 H10M 109.5 . . ?
C105 C106 H10N 109.5 . . ?
H10M C106 H10N 109.5 . . ?
C105 C106 H10O 109.5 . . ?
H10M C106 H10O 109.5 . . ?
H10N C106 H10O 109.5 . . ?
N1 C107 C108 114.5(7) . . ?
N1 C107 H10P 108.6 . . ?
C108 C107 H10P 108.6 . . ?
N1 C107 H10Q 108.6 . . ?
C108 C107 H10Q 108.6 . . ?
H10P C107 H10Q 107.6 . . ?
C107 C108 H10R 109.5 . . ?
C107 C108 H10S 109.5 . . ?
H10R C108 H10S 109.5 . . ?
C107 C108 H10T 109.5 . . ?
H10R C108 H10T 109.5 . . ?
H10S C108 H10T 109.5 . . ?
C207 N2 C201 111.2(13) . . ?
C207 N2 C203 110.6(13) . . ?
C201 N2 C203 111.1(12) . . ?
C207 N2 C205 108.6(12) . . ?
C201 N2 C205 106.8(13) . . ?
C203 N2 C205 108.4(13) . . ?
C202 C201 N2 115.4(15) . . ?
C202 C201 H20A 108.4 . . ?
N2 C201 H20A 108.4 . . ?
C202 C201 H20B 108.4 . . ?
N2 C201 H20B 108.4 . . ?
H20A C201 H20B 107.5 . . ?
C201 C202 H20C 109.5 . . ?
C201 C202 H20D 109.5 . . ?
H20C C202 H20D 109.5 . . ?
C201 C202 H20E 109.5 . . ?
H20C C202 H20E 109.5 . . ?
H20D C202 H20E 109.5 . . ?
C204 C203 N2 119.9(13) . . ?
C204 C203 H20F 107.3 . . ?
N2 C203 H20F 107.3 . . ?
C204 C203 H20G 107.3 . . ?
N2 C203 H20G 107.3 . . ?
H20F C203 H20G 106.9 . . ?
C203 C204 H20H 109.5 . . ?
C203 C204 H20I 109.5 . . ?
H20H C204 H20I 109.5 . . ?
C203 C204 H20J 109.5 . . ?
H20H C204 H20J 109.5 . . ?
H20I C204 H20J 109.5 . . ?
C206 C205 N2 118.0(15) . . ?
C206 C205 H20K 107.8 . . ?
N2 C205 H20K 107.8 . . ?
C206 C205 H20L 107.8 . . ?
N2 C205 H20L 107.8 . . ?
H20K C205 H20L 107.1 . . ?
C205 C206 H20M 109.5 . . ?
C205 C206 H20N 109.5 . . ?
H20M C206 H20N 109.5 . . ?
C205 C206 H20O 109.5 . . ?
H20M C206 H20O 109.5 . . ?
H20N C206 H20O 109.5 . . ?
N2 C207 C208 117.7(15) . . ?
N2 C207 H20P 107.9 . . ?
C208 C207 H20P 107.9 . . ?
N2 C207 H20Q 107.9 . . ?
C208 C207 H20Q 107.9 . . ?
H20P C207 H20Q 107.2 . . ?
C207 C208 H20R 109.5 . . ?
C207 C208 H20S 109.5 . . ?
H20R C208 H20S 109.5 . . ?
C207 C208 H20T 109.5 . . ?
H20R C208 H20T 109.5 . . ?
H20S C208 H20T 109.5 . . ?
O301 C301 C302 118.1(14) . . ?
O301 C301 C303 125.3(15) . . ?
C302 C301 C303 116.6(14) . . ?
C301 C302 H30A 109.5 . . ?
C301 C302 H30B 109.5 . . ?
H30A C302 H30B 109.5 . . ?
C301 C302 H30C 109.5 . . ?
H30A C302 H30C 109.5 . . ?
H30B C302 H30C 109.5 . . ?
C301 C303 H30D 109.5 . . ?
C301 C303 H30E 109.5 . . ?
H30D C303 H30E 109.5 . . ?
C301 C303 H30F 109.5 . . ?
H30D C303 H30F 109.5 . . ?
H30E C303 H30F 109.5 . . ?
O311 C311 C313 128(4) . . ?
O311 C311 C312 127(4) . . ?
C313 C311 C312 105(4) . . ?
C311 C312 H31A 109.5 . . ?
C311 C312 H31B 109.5 . . ?
H31A C312 H31B 109.5 . . ?
C311 C312 H31C 109.5 . . ?
H31A C312 H31C 109.5 . . ?
H31B C312 H31C 109.5 . . ?
C311 C313 H31D 109.5 . . ?
C311 C313 H31E 109.5 . . ?
H31D C313 H31E 109.5 . . ?
C311 C313 H31F 109.5 . . ?
H31D C313 H31F 109.5 . . ?
H31E C313 H31F 109.5 . . ?
O31 K1 O31 102.2(2) . 2_655 ?
O31 K1 O21 86.67(15) . . ?
O31 K1 O21 151.33(16) 2_655 . ?
O31 K1 O21 151.33(16) . 2_655 ?
O31 K1 O21 86.67(15) 2_655 2_655 ?
O21 K1 O21 98.5(2) . 2_655 ?
O31 K1 O23 71.71(16) . . ?
O31 K1 O23 111.16(16) 2_655 . ?
O21 K1 O23 45.53(16) . . ?
O21 K1 O23 130.67(18) 2_655 . ?
O31 K1 O23 111.16(16) . 2_655 ?
O31 K1 O23 71.71(16) 2_655 2_655 ?
O21 K1 O23 130.67(18) . 2_655 ?
O21 K1 O23 45.53(16) 2_655 2_655 ?
O23 K1 O23 175.7(2) . 2_655 ?
O31 K1 O33 133.89(17) . 2_655 ?
O31 K1 O33 45.22(15) 2_655 2_655 ?
O21 K1 O33 110.00(16) . 2_655 ?
O21 K1 O33 70.70(16) 2_655 2_655 ?
O23 K1 O33 89.60(15) . 2_655 ?
O23 K1 O33 90.44(15) 2_655 2_655 ?
O31 K1 O33 45.22(15) . . ?
O31 K1 O33 133.89(18) 2_655 . ?
O21 K1 O33 70.70(16) . . ?
O21 K1 O33 110.00(16) 2_655 . ?
O23 K1 O33 90.44(15) . . ?
O23 K1 O33 89.60(15) 2_655 . ?
O33 K1 O33 179.0(2) 2_655 . ?
O31 K1 C21 132.87(18) . 2_655 ?
O31 K1 C21 77.00(17) 2_655 2_655 ?
O21 K1 C21 116.7(2) . 2_655 ?
O21 K1 C21 22.74(18) 2_655 2_655 ?
O23 K1 C21 153.4(2) . 2_655 ?
O23 K1 C21 22.88(18) 2_655 2_655 ?
O33 K1 C21 78.57(18) 2_655 2_655 ?
O33 K1 C21 101.81(17) . 2_655 ?
O31 K1 C21 77.00(17) . . ?
O31 K1 C21 132.87(18) 2_655 . ?
O21 K1 C21 22.74(18) . . ?
O21 K1 C21 116.7(2) 2_655 . ?
O23 K1 C21 22.88(18) . . ?
O23 K1 C21 153.4(2) 2_655 . ?
O33 K1 C21 101.81(17) 2_655 . ?
O33 K1 C21 78.57(18) . . ?
C21 K1 C21 137.5(3) 2_655 . ?
O31 K1 C31 120.68(19) . 2_655 ?
O31 K1 C31 22.51(17) 2_655 2_655 ?
O21 K1 C31 132.28(18) . 2_655 ?
O21 K1 C31 75.94(17) 2_655 2_655 ?
O23 K1 C31 103.00(17) . 2_655 ?
O23 K1 C31 78.45(17) 2_655 2_655 ?
O33 K1 C31 22.90(17) 2_655 2_655 ?
O33 K1 C31 156.26(19) . 2_655 ?
C21 K1 C31 74.62(18) 2_655 2_655 ?
C21 K1 C31 120.28(19) . 2_655 ?
O31 K1 C31 22.51(17) . . ?
O31 K1 C31 120.68(19) 2_655 . ?
O21 K1 C31 75.94(17) . . ?
O21 K1 C31 132.29(17) 2_655 . ?
O23 K1 C31 78.44(17) . . ?
O23 K1 C31 103.00(17) 2_655 . ?
O33 K1 C31 156.25(19) 2_655 . ?
O33 K1 C31 22.90(17) . . ?
C21 K1 C31 120.28(19) 2_655 . ?
C21 K1 C31 74.62(18) . . ?
C31 K1 C31 141.5(3) 2_655 . ?

loop_
_geom_bond_atom_site_label_1
_geom_bond_atom_site_label_2
_geom_bond_distance
_geom_bond_site_symmetry_2
_geom_bond_publ_flag
Ru1 C1 1.837(9) . ?
Ru1 C2 1.843(9) . ?
Ru1 O42 2.158(5) . ?
Ru1 O53 2.167(5) . ?
Ru1 Ru2 2.6236(9) . ?
Ru1 Br1 2.6240(11) . ?
Ru2 C4 1.837(9) . ?
Ru2 C3 1.839(9) . ?
Ru2 O52 2.160(5) . ?
Ru2 O43 2.165(5) . ?
Ru2 Br2 2.6107(11) . ?
Ru3 C6 1.834(10) . ?
Ru3 C5 1.838(10) . ?
Ru3 O22 2.118(6) . ?
Ru3 O53 2.191(5) . ?
Ru3 Ru4 2.6365(9) . ?
Ru3 Br1 2.6682(12) . ?
Ru4 C8 1.830(9) . ?
Ru4 C7 1.851(11) . ?
Ru4 O23 2.105(5) . ?
Ru4 O51 2.181(6) . ?
Ru4 Br3 2.5996(11) . ?
Ru5 C10 1.839(9) . ?
Ru5 C9 1.840(9) . ?
Ru5 O31 2.104(5) . ?
Ru5 O51 2.204(5) . ?
Ru5 Br3 2.6054(11) . ?
Ru5 Ru6 2.6331(9) . ?
Ru6 C11 1.830(9) . ?
Ru6 C12 1.836(9) . ?
Ru6 O32 2.113(5) . ?
Ru6 O52 2.188(5) . ?
Ru6 Br2 2.6447(11) . ?
Ru7 C13 1.825(9) . ?
Ru7 C14 1.837(10) . ?
Ru7 O22 2.111(6) . ?
Ru7 O42 2.181(5) . ?
Ru7 Ru8 2.6369(10) . ?
Ru7 Br1 2.6715(12) . ?
Ru8 C16 1.837(9) . ?
Ru8 C15 1.838(9) . ?
Ru8 O21 2.101(5) . ?
Ru8 O41 2.199(5) . ?
Ru8 Br4 2.6071(12) . ?
Ru9 C18 1.815(10) . ?
Ru9 C17 1.835(10) . ?
Ru9 O33 2.110(5) . ?
Ru9 O41 2.186(6) . ?
Ru9 Br4 2.6025(11) . ?
Ru9 Ru10 2.6321(9) . ?
Ru10 C20 1.826(10) . ?
Ru10 C19 1.839(9) . ?
Ru10 O32 2.118(5) . ?
Ru10 O43 2.195(5) . ?
Ru10 Br2 2.6514(12) . ?
Br3 K1 3.793(2) . ?
Br4 K1 3.879(2) . ?
C1 O1 1.134(11) . ?
C2 O2 1.131(10) . ?
C3 O3 1.133(11) . ?
C4 O4 1.132(11) . ?
C5 O5 1.132(12) . ?
C6 O6 1.142(12) . ?
C7 O7 1.143(13) . ?
C8 O8 1.129(11) . ?
C9 O9 1.152(11) . ?
C10 O10 1.141(10) . ?
C11 O11 1.102(10) . ?
C12 O12 1.145(10) . ?
C13 O13 1.096(11) . ?
C14 O14 1.127(11) . ?
C15 O15 1.143(11) . ?
C16 O16 1.139(12) . ?
C17 O17 1.146(12) . ?
C18 O18 1.158(12) . ?
C19 O19 1.135(11) . ?
C20 O20 1.146(11) . ?
C21 O21 1.257(10) . ?
C21 O23 1.261(9) . ?
C21 O22 1.330(9) . ?
C21 K1 3.226(8) . ?
O21 K1 2.817(6) . ?
O23 K1 2.843(5) . ?
C31 O31 1.252(9) . ?
C31 O33 1.264(9) . ?
C31 O32 1.330(9) . ?
C31 K1 3.238(8) . ?
O31 K1 2.816(6) . ?
O33 K1 2.887(5) . ?
C41 O41 1.276(9) . ?
C41 O42 1.288(9) . ?
C41 O43 1.290(9) . ?
C51 O51 1.275(9) . ?
C51 O53 1.284(9) . ?
C51 O52 1.288(9) . ?
N1 C105 1.509(11) . ?
N1 C107 1.511(11) . ?
N1 C103 1.513(11) . ?
N1 C101 1.519(12) . ?
C101 C102 1.528(14) . ?
C101 H10A 0.9900 . ?
C101 H10B 0.9900 . ?
C102 H10C 0.9800 . ?
C102 H10D 0.9800 . ?
C102 H10E 0.9800 . ?
C103 C104 1.492(14) . ?
C103 H10F 0.9900 . ?
C103 H10G 0.9900 . ?
C104 H10H 0.9800 . ?
C104 H10I 0.9800 . ?
C104 H10J 0.9800 . ?
C105 C106 1.539(14) . ?
C105 H10K 0.9900 . ?
C105 H10L 0.9900 . ?
C106 H10M 0.9800 . ?
C106 H10N 0.9800 . ?
C106 H10O 0.9800 . ?
C107 C108 1.517(13) . ?
C107 H10P 0.9900 . ?
C107 H10Q 0.9900 . ?
C108 H10R 0.9800 . ?
C108 H10S 0.9800 . ?
C108 H10T 0.9800 . ?
N2 C207 1.49(2) . ?
N2 C201 1.50(2) . ?
N2 C203 1.51(2) . ?
N2 C205 1.53(2) . ?
C201 C202 1.46(2) . ?
C201 H20A 0.9900 . ?
C201 H20B 0.9900 . ?
C202 H20C 0.9800 . ?
C202 H20D 0.9800 . ?
C202 H20E 0.9800 . ?
C203 C204 1.45(2) . ?
C203 H20F 0.9900 . ?
C203 H20G 0.9900 . ?
C204 H20H 0.9800 . ?
C204 H20I 0.9800 . ?
C204 H20J 0.9800 . ?
C205 C206 1.47(3) . ?
C205 H20K 0.9900 . ?
C205 H20L 0.9900 . ?
C206 H20M 0.9800 . ?
C206 H20N 0.9800 . ?
C206 H20O 0.9800 . ?
C207 C208 1.50(2) . ?
C207 H20P 0.9900 . ?
C207 H20Q 0.9900 . ?
C208 H20R 0.9800 . ?
C208 H20S 0.9800 . ?
C208 H20T 0.9800 . ?
C301 O301 1.209(14) . ?
C301 C302 1.503(16) . ?
C301 C303 1.511(16) . ?
C302 H30A 0.9800 . ?
C302 H30B 0.9800 . ?
C302 H30C 0.9800 . ?
C303 H30D 0.9800 . ?
C303 H30E 0.9800 . ?
C303 H30F 0.9800 . ?
C311 O311 1.24(2) . ?
C311 C313 1.50(2) . ?
C311 C312 1.51(2) . ?
C312 H31A 0.9800 . ?
C312 H31B 0.9800 . ?
C312 H31C 0.9800 . ?
C313 H31D 0.9800 . ?
C313 H31E 0.9800 . ?
C313 H31F 0.9800 . ?
K1 O31 2.816(6) 2_655 ?
K1 O21 2.817(6) 2_655 ?
K1 O23 2.843(5) 2_655 ?
K1 O33 2.887(5) 2_655 ?
K1 C21 3.226(8) 2_655 ?
K1 C31 3.238(8) 2_655 ?
